data_4504779
loop_
_publ_author_name
'Chowdhury, Masrur'
'Kariuki, Benson M.'

_publ_section_title
;
 Supramolecular Assembly in Cinnamate Structures:&#x2009; The Influence of
 the Ammonium Ion and Halogen Interactions
;
_journal_issue 3
_journal_name_full 'Crystal Growth &amp; Design'
_journal_page_first 774
_journal_paper_doi 10.1021/cg050604k
_journal_volume 6
_journal_year 2006
_chemical_formula_moiety 'C9 H6 Cl O2, H4, N'
_chemical_formula_sum 'C9 H10 Cl N O2'
_chemical_formula_weight 199.63
_chemical_name_systematic
;
 ?
;
_space_group_IT_number 33
_symmetry_cell_setting orthorhombic
_symmetry_space_group_name_Hall 'P 2c -2n'
_symmetry_space_group_name_H-M 'P n a 21'
_atom_sites_solution_hydrogens geom
_atom_sites_solution_primary direct
_atom_sites_solution_secondary difmap
_audit_creation_method SHELXL-97
_cell_angle_alpha 90.00
_cell_angle_beta 90.00
_cell_angle_gamma 90.00
_cell_formula_units_Z 8
_cell_length_a 11.6704(9)
_cell_length_b 3.9682(4)
_cell_length_c 41.889(3)
_cell_measurement_reflns_used 2086
_cell_measurement_temperature 293(2)
_cell_measurement_theta_max 70.13
_cell_measurement_theta_min 2.11
_cell_volume 1939.9(3)
_computing_cell_refinement SAINTPLUS
_computing_data_collection SMART
_computing_data_reduction SAINTPLUS
_computing_publication_material SHELXTL
_computing_structure_refinement SHELXTL
_computing_structure_solution SHELXTL
_diffrn_ambient_temperature 293(2)
_diffrn_measured_fraction_theta_full 0.977
_diffrn_measured_fraction_theta_max 0.977
_diffrn_measurement_device_type 'Bruker smart 6000 ccd'
_diffrn_radiation_monochromator graphite
_diffrn_radiation_source 'fine-focus sealed tube'
_diffrn_radiation_type CuK\a
_diffrn_radiation_wavelength 1.54178
_diffrn_reflns_av_R_equivalents 0.0781
_diffrn_reflns_av_sigmaI/netI 0.0798
_diffrn_reflns_limit_h_max 12
_diffrn_reflns_limit_h_min -14
_diffrn_reflns_limit_k_max 4
_diffrn_reflns_limit_k_min -4
_diffrn_reflns_limit_l_max 45
_diffrn_reflns_limit_l_min -48
_diffrn_reflns_number 10483
_diffrn_reflns_theta_full 70.13
_diffrn_reflns_theta_max 70.13
_diffrn_reflns_theta_min 2.11
_exptl_absorpt_coefficient_mu 3.232
_exptl_absorpt_correction_T_max 0.7382
_exptl_absorpt_correction_T_min 0.5642
_exptl_absorpt_correction_type empirical
_exptl_absorpt_process_details sadabs
_exptl_crystal_colour colourless
_exptl_crystal_density_diffrn 1.367
_exptl_crystal_density_method 'not measured'
_exptl_crystal_description plate
_exptl_crystal_F_000 832
_exptl_crystal_size_max 0.20
_exptl_crystal_size_mid 0.20
_exptl_crystal_size_min 0.10
_refine_diff_density_max 0.274
_refine_diff_density_min -0.294
_refine_diff_density_rms 0.069
_refine_ls_abs_structure_details 'Flack H D (1983), Acta Cryst. A39, 876-881'
_refine_ls_abs_structure_Flack 0.46(6)
_refine_ls_extinction_method none
_refine_ls_goodness_of_fit_ref 1.062
_refine_ls_hydrogen_treatment mixed
_refine_ls_matrix_type full
_refine_ls_number_parameters 260
_refine_ls_number_reflns 3390
_refine_ls_number_restraints 27
_refine_ls_restrained_S_all 1.061
_refine_ls_R_factor_all 0.1201
_refine_ls_R_factor_gt 0.0739
_refine_ls_shift/su_max 0.064
_refine_ls_shift/su_mean 0.006
_refine_ls_structure_factor_coef Fsqd
_refine_ls_weighting_details 'calc w=1/[\s^2^(Fo^2^)+(0.0473P)^2^+4.3845P] where P=(Fo^2^+2Fc^2^)/3'
_refine_ls_weighting_scheme calc
_refine_ls_wR_factor_gt 0.1699
_refine_ls_wR_factor_ref 0.1949
_reflns_number_gt 2086
_reflns_number_total 3390
_reflns_threshold_expression >2sigma(I)
_cod_data_source_file cg050604ksi20051114_115359.cif
_cod_data_source_block mc4b
_cod_depositor_comments
;
The following automatic conversions were performed:

'_symmetry_cell_setting' value 'Orthorhombic' changed to
'orthorhombic' according to
/home/saulius/struct/CIF-dictionaries/cif_core.dic dictionary named
'cif_core.dic' version 2.4.1 from 2010-06-29.

Automatic conversion script
Id: cif_fix_values 1715 2011-07-08 13:25:40Z adriana 
;
_cod_original_sg_symbol_H-M Pna21
_cod_database_code 4504779

loop_
_symmetry_equiv_pos_as_xyz
'x, y, z'
'-x, -y, z+1/2'
'-x+1/2, y+1/2, z+1/2'
'x+1/2, -y+1/2, z'

loop_
_atom_site_label
_atom_site_type_symbol
_atom_site_fract_x
_atom_site_fract_y
_atom_site_fract_z
_atom_site_U_iso_or_equiv
_atom_site_adp_type
_atom_site_occupancy
_atom_site_symmetry_multiplicity
_atom_site_calc_flag
_atom_site_refinement_flags
C1 C 0.3583(6) -0.450(2) 0.5943(2) 0.047(2) Uani 1 1 d .
C2 C 0.2903(7) -0.371(2) 0.5676(2) 0.0505(19) Uani 1 1 d .
H2 H 0.2200 -0.2650 0.5705 0.061 Uiso 1 1 calc R
C3 C 0.3256(7) -0.447(3) 0.53815(17) 0.062(3) Uani 1 1 d D
C4 C 0.4305(8) -0.604(3) 0.5319(3) 0.066(3) Uani 1 1 d .
H4 H 0.4517 -0.6579 0.5111 0.079 Uiso 1 1 calc R
C5 C 0.5042(7) -0.680(3) 0.5580(3) 0.054(3) Uani 1 1 d .
H5 H 0.5751 -0.7814 0.5549 0.064 Uiso 1 1 calc R
C6 C 0.4657(7) -0.595(3) 0.5886(2) 0.059(2) Uani 1 1 d .
H6 H 0.5137 -0.6357 0.6059 0.070 Uiso 1 1 calc R
C7 C 0.3217(7) -0.390(2) 0.6272(2) 0.054(2) Uani 1 1 d .
H7 H 0.3785 -0.3970 0.6428 0.065 Uiso 1 1 calc R
C8 C 0.2166(9) -0.327(2) 0.6370(3) 0.051(2) Uani 1 1 d .
H8 H 0.1583 -0.3163 0.6219 0.061 Uiso 1 1 calc R
C9 C 0.1861(6) -0.270(2) 0.6718(2) 0.051(3) Uani 1 1 d D
C10 C 0.3934(6) -0.0502(19) 0.3640(2) 0.0433(19) Uani 1 1 d .
C11 C 0.4628(7) -0.130(2) 0.3896(2) 0.0511(19) Uani 1 1 d .
H11 H 0.5335 -0.2319 0.3862 0.061 Uiso 1 1 calc R
C12 C 0.4262(7) -0.058(2) 0.42073(16) 0.053(2) Uani 1 1 d D
C13 C 0.3229(8) 0.091(3) 0.4268(2) 0.060(2) Uani 1 1 d .
H13 H 0.2980 0.1356 0.4474 0.072 Uiso 1 1 calc R
C14 C 0.2599(9) 0.168(3) 0.4013(3) 0.071(3) Uani 1 1 d .
H14 H 0.1893 0.2699 0.4050 0.086 Uiso 1 1 calc R
C15 C 0.2891(7) 0.113(2) 0.3705(2) 0.051(2) Uani 1 1 d .
H15 H 0.2413 0.1817 0.3540 0.062 Uiso 1 1 calc R
C16 C 0.4304(7) -0.111(2) 0.3312(2) 0.052(2) Uani 1 1 d .
H16 H 0.3730 -0.1035 0.3159 0.063 Uiso 1 1 calc R
C17 C 0.5335(9) -0.176(3) 0.3206(3) 0.058(3) Uani 1 1 d .
H17 H 0.5910 -0.1885 0.3359 0.069 Uiso 1 1 calc R
C18 C 0.5686(6) -0.230(2) 0.2879(2) 0.057(3) Uani 1 1 d D
O1 O 0.0820(6) -0.2282(18) 0.6767(3) 0.069(3) Uani 1 1 d D
O2 O 0.2616(7) -0.2644(19) 0.6929(2) 0.075(3) Uani 1 1 d D
O3 O 0.4932(7) -0.2167(18) 0.2667(2) 0.064(2) Uani 1 1 d D
O4 O 0.6705(7) -0.293(2) 0.2816(3) 0.075(3) Uani 1 1 d D
Cl1 Cl 0.2396(2) -0.3484(9) 0.50556(7) 0.0775(8) Uani 1 1 d D
Cl2 Cl 0.5175(2) -0.1583(9) 0.45257(7) 0.0793(8) Uani 1 1 d D
N1 N 0.4313(10) -0.7615(16) 0.7028(2) 0.056(3) Uani 1 1 d D
H1N H 0.425(6) -0.793(16) 0.7245(4) 0.084 Uiso 1 1 d D
H2N H 0.465(5) -0.949(10) 0.6938(14) 0.084 Uiso 1 1 d D
H3N H 0.477(5) -0.576(10) 0.6989(16) 0.084 Uiso 1 1 d D
H4N H 0.360(3) -0.729(16) 0.6939(15) 0.084 Uiso 1 1 d D
N2 N 0.3100(13) 0.295(3) 0.2542(3) 0.097(4) Uani 1 1 d D
H5N H 0.301(9) 0.29(2) 0.2323(5) 0.146 Uiso 1 1 d D
H6N H 0.244(5) 0.38(2) 0.263(2) 0.146 Uiso 1 1 d D
H7N H 0.323(9) 0.082(10) 0.262(2) 0.146 Uiso 1 1 d D
H8N H 0.371(6) 0.43(2) 0.259(2) 0.146 Uiso 1 1 d D

loop_
_atom_site_aniso_label
_atom_site_aniso_U_11
_atom_site_aniso_U_22
_atom_site_aniso_U_33
_atom_site_aniso_U_23
_atom_site_aniso_U_13
_atom_site_aniso_U_12
C1 0.038(4) 0.050(5) 0.051(5) -0.005(4) 0.003(4) -0.007(4)
C2 0.035(4) 0.061(5) 0.056(5) -0.012(5) -0.003(4) 0.002(4)
C3 0.042(5) 0.094(8) 0.049(5) 0.016(5) -0.005(4) -0.008(5)
C4 0.058(6) 0.072(7) 0.067(6) 0.003(5) 0.021(5) 0.000(5)
C5 0.026(4) 0.070(6) 0.066(6) -0.002(5) 0.011(4) -0.017(4)
C6 0.040(5) 0.067(7) 0.068(6) -0.013(5) -0.005(4) 0.001(4)
C7 0.046(5) 0.052(6) 0.064(6) -0.011(5) -0.005(4) 0.016(4)
C8 0.042(5) 0.047(5) 0.064(7) -0.001(5) -0.003(4) 0.003(4)
C9 0.049(7) 0.057(7) 0.047(7) 0.001(4) -0.003(5) -0.002(4)
C10 0.040(4) 0.025(4) 0.066(5) -0.001(4) -0.001(4) -0.004(3)
C11 0.043(5) 0.055(5) 0.055(5) 0.010(5) -0.002(4) -0.005(4)
C12 0.061(6) 0.046(5) 0.051(5) -0.007(4) 0.001(4) 0.005(4)
C13 0.053(6) 0.064(7) 0.061(6) -0.016(5) 0.011(5) -0.014(5)
C14 0.048(6) 0.060(6) 0.106(10) -0.002(7) 0.006(6) 0.024(5)
C15 0.040(5) 0.045(5) 0.069(6) 0.004(4) 0.002(4) 0.000(4)
C16 0.040(5) 0.071(7) 0.046(5) -0.001(4) -0.006(4) -0.011(4)
C17 0.040(5) 0.085(7) 0.048(6) -0.003(6) -0.011(4) -0.006(5)
C18 0.041(7) 0.059(7) 0.070(9) -0.017(4) 0.001(6) -0.004(4)
O1 0.039(4) 0.090(6) 0.077(7) -0.008(3) 0.006(4) 0.005(3)
O2 0.052(5) 0.129(9) 0.045(5) -0.006(3) 0.007(4) -0.001(4)
O3 0.062(5) 0.074(6) 0.055(6) -0.009(3) -0.015(4) 0.003(3)
O4 0.052(5) 0.106(7) 0.068(7) -0.001(4) 0.009(4) 0.013(4)
Cl1 0.0718(16) 0.1079(19) 0.0528(14) 0.002(2) -0.0078(13) 0.0205(15)
Cl2 0.0747(18) 0.1008(19) 0.0623(16) 0.010(2) -0.0097(13) -0.0162(15)
N1 0.083(7) 0.047(5) 0.037(6) 0.003(3) 0.004(4) -0.002(3)
N2 0.107(10) 0.101(9) 0.083(10) 0.009(6) 0.015(7) -0.001(6)

loop_
_atom_type_symbol
_atom_type_description
_atom_type_scat_dispersion_real
_atom_type_scat_dispersion_imag
_atom_type_scat_source
C C 0.0181 0.0091 'International Tables Vol C Tables 4.2.6.8 and 6.1.1.4'
H H 0.0000 0.0000 'International Tables Vol C Tables 4.2.6.8 and 6.1.1.4'
N N 0.0311 0.0180 'International Tables Vol C Tables 4.2.6.8 and 6.1.1.4'
O O 0.0492 0.0322 'International Tables Vol C Tables 4.2.6.8 and 6.1.1.4'
Cl Cl 0.3639 0.7018 'International Tables Vol C Tables 4.2.6.8 and 6.1.1.4'

loop_
_geom_angle_atom_site_label_1
_geom_angle_atom_site_label_2
_geom_angle_atom_site_label_3
_geom_angle
C6 C1 C2 117.5(8)
C6 C1 C7 119.2(8)
C2 C1 C7 123.2(7)
C3 C2 C1 120.6(7)
C2 C3 C4 122.9(7)
C2 C3 Cl1 119.7(7)
C4 C3 Cl1 117.4(7)
C3 C4 C5 118.7(9)
C6 C5 C4 117.3(8)
C5 C6 C1 122.8(9)
C8 C7 C1 126.7(9)
C7 C8 C9 123.2(9)
O1 C9 O2 124.7(10)
O1 C9 C8 114.2(9)
O2 C9 C8 121.1(8)
C11 C10 C15 117.5(8)
C11 C10 C16 121.3(7)
C15 C10 C16 121.0(8)
C10 C11 C12 119.9(7)
C13 C12 C11 122.0(7)
C13 C12 Cl2 119.6(7)
C11 C12 Cl2 118.4(6)
C14 C13 C12 116.0(9)
C13 C14 C15 126.0(9)
C14 C15 C10 118.6(9)
C17 C16 C10 128.7(8)
C16 C17 C18 127.8(9)
O4 C18 O3 121.9(10)
O4 C18 C17 120.2(9)
O3 C18 C17 117.9(8)

loop_
_geom_bond_atom_site_label_1
_geom_bond_atom_site_label_2
_geom_bond_distance
C1 C6 1.399(11)
C1 C2 1.407(12)
C1 C7 1.462(12)
C2 C3 1.334(12)
C3 C4 1.398(13)
C3 Cl1 1.739(4)
C4 C5 1.423(15)
C5 C6 1.400(14)
C7 C8 1.319(13)
C8 C9 1.516(16)
C9 O1 1.243(5)
C9 O2 1.248(5)
C10 C11 1.382(11)
C10 C15 1.406(11)
C10 C16 1.457(11)
C11 C12 1.401(12)
C12 C13 1.366(12)
C12 Cl2 1.752(4)
C13 C14 1.333(16)
C14 C15 1.352(16)
C16 C17 1.308(14)
C17 C18 1.445(16)
C18 O4 1.245(5)
C18 O3 1.253(5)
